data_7205214
loop_
_publ_author_name
'Deacon, Glen B.'
'Forsyth, Craig M.'
'Junk, Peter C.'
'Izgorodina, Ekaterina I.'
'Ness, Timothy J.'
'Meyer, Gerd'
'Pantenburg, Ingo'

_publ_section_title
;
 A supramolecular twist to the structures of
 bis(polyfluorophenyl)mercurials
;
_journal_issue 1
_journal_name_full CrystEngComm
_journal_page_first 88
_journal_paper_doi 10.1039/c0ce00258e
_journal_volume 13
_journal_year 2011
_chemical_formula_moiety 'C12 F8 Hg N2 O4'
_chemical_formula_sum 'C12 F8 Hg N2 O4'
_chemical_formula_weight 588.73
_chemical_name_systematic
;
?
;
_space_group_IT_number 14
_symmetry_cell_setting monoclinic
_symmetry_space_group_name_Hall '-P 2yn'
_symmetry_space_group_name_H-M 'P 1 21/n 1'
_atom_sites_solution_primary direct
_atom_sites_solution_secondary difmap
_audit_creation_method SHELXL-97
_cell_angle_alpha 90.00
_cell_angle_beta 97.562(2)
_cell_angle_gamma 90.00
_cell_formula_units_Z 4
_cell_length_a 9.2625(4)
_cell_length_b 13.1795(5)
_cell_length_c 11.7280(5)
_cell_measurement_reflns_used 5589
_cell_measurement_theta_max 29.91
_cell_measurement_theta_min 2.34
_cell_volume 1419.25(10)
_computing_cell_refinement 'Bruker Apex2 v2.0 (Bruker AXS, 2005)'
_computing_data_collection 'Bruker Apex2 v2.0 (Bruker AXS, 2005)'
_computing_data_reduction 'Bruker Apex2 v2.0 (Bruker AXS, 2005)'
_computing_molecular_graphics 'X-Seed (Barbour, 2001)'
_computing_structure_refinement 'SHELXL-97 (Sheldrick, 1997)'
_computing_structure_solution 'SHELXS-97 (Sheldrick, 1990)'
_diffrn_ambient_temperature 123(2)
_diffrn_measured_fraction_theta_full 1.000
_diffrn_measured_fraction_theta_max 1.000
_diffrn_measurement_device_type 'Bruker X8 Apex CCD'
_diffrn_measurement_method 'phi and omega scans'
_diffrn_radiation_monochromator graphite
_diffrn_radiation_source 'fine-focus sealed tube'
_diffrn_radiation_type MoK\a
_diffrn_radiation_wavelength 0.71073
_diffrn_reflns_av_R_equivalents 0.0458
_diffrn_reflns_av_sigmaI/netI 0.0340
_diffrn_reflns_limit_h_max 12
_diffrn_reflns_limit_h_min -11
_diffrn_reflns_limit_k_max 17
_diffrn_reflns_limit_k_min -15
_diffrn_reflns_limit_l_max 15
_diffrn_reflns_limit_l_min -15
_diffrn_reflns_number 16244
_diffrn_reflns_theta_full 27.49
_diffrn_reflns_theta_max 27.49
_diffrn_reflns_theta_min 2.34
_diffrn_standards_number 0
_exptl_absorpt_coefficient_mu 10.969
_exptl_absorpt_correction_T_max 0.24
_exptl_absorpt_correction_T_min 0.13
_exptl_absorpt_correction_type multi-scan
_exptl_absorpt_process_details 'SADABS (Sheldrick, 1997)'
_exptl_crystal_colour 'pale yellow'
_exptl_crystal_density_diffrn 2.755
_exptl_crystal_density_method 'not measured'
_exptl_crystal_description prism
_exptl_crystal_F_000 1080
_exptl_crystal_size_max 0.25
_exptl_crystal_size_mid 0.13
_exptl_crystal_size_min 0.13
_refine_diff_density_max 1.036
_refine_diff_density_min -0.611
_refine_diff_density_rms 0.132
_refine_ls_extinction_coef 0.00147(9)
_refine_ls_extinction_expression Fc^*^=kFc[1+0.001xFc^2^\l^3^/sin(2\q)]^-1/4^
_refine_ls_extinction_method SHELXL
_refine_ls_goodness_of_fit_ref 1.057
_refine_ls_hydrogen_treatment constr
_refine_ls_matrix_type full
_refine_ls_number_parameters 245
_refine_ls_number_reflns 3252
_refine_ls_number_restraints 0
_refine_ls_restrained_S_all 1.057
_refine_ls_R_factor_all 0.0280
_refine_ls_R_factor_gt 0.0219
_refine_ls_shift/su_max 0.001
_refine_ls_shift/su_mean 0.000
_refine_ls_structure_factor_coef Fsqd
_refine_ls_weighting_details 'calc w=1/[\s^2^(Fo^2^)+(0.0082P)^2^+1.5922P] where P=(Fo^2^+2Fc^2^)/3'
_refine_ls_weighting_scheme calc
_refine_ls_wR_factor_gt 0.0411
_refine_ls_wR_factor_ref 0.0436
_reflns_number_gt 2841
_reflns_number_total 3252
_reflns_threshold_expression >2sigma(I)
_cod_data_source_file C0CE00258E.TXT
_cod_data_source_block 1321
_cod_original_sg_symbol_H-M 'P 21/n'
_cod_database_code 7205214

loop_
_symmetry_equiv_pos_as_xyz
'x, y, z'
'-x+1/2, y+1/2, -z+1/2'
'-x, -y, -z'
'x-1/2, -y-1/2, z-1/2'

loop_
_atom_site_label
_atom_site_type_symbol
_atom_site_fract_x
_atom_site_fract_y
_atom_site_fract_z
_atom_site_U_iso_or_equiv
_atom_site_adp_type
_atom_site_occupancy
_atom_site_symmetry_multiplicity
_atom_site_calc_flag
_atom_site_refinement_flags
_atom_site_disorder_assembly
_atom_site_disorder_group
Hg1 Hg 0.715780(15) 0.127442(11) 0.944217(12) 0.01707(6) Uani 1 1 d . . .
C1 C 0.6533(4) 0.1963(3) 1.0877(3) 0.0169(8) Uani 1 1 d . . .
C2 C 0.7350(4) 0.2725(3) 1.1457(3) 0.0168(8) Uani 1 1 d . . .
C3 C 0.7008(4) 0.3160(3) 1.2467(3) 0.0165(8) Uani 1 1 d . . .
C4 C 0.5818(4) 0.2788(3) 1.2934(3) 0.0177(8) Uani 1 1 d . . .
C5 C 0.4979(4) 0.2024(3) 1.2395(3) 0.0211(9) Uani 1 1 d . . .
C6 C 0.5340(4) 0.1637(3) 1.1368(3) 0.0185(8) Uani 1 1 d . . .
F4 F 0.8496(2) 0.30882(17) 1.09886(18) 0.0221(5) Uani 1 1 d . . .
F2 F 0.3852(3) 0.16565(19) 1.2874(2) 0.0310(6) Uani 1 1 d . . .
F1 F 0.4473(2) 0.09086(18) 1.0852(2) 0.0274(5) Uani 1 1 d . . .
F3 F 0.5487(2) 0.31186(19) 1.39492(18) 0.0259(5) Uani 1 1 d . . .
N1 N 0.7892(4) 0.3965(3) 1.3065(3) 0.0232(8) Uani 1 1 d . . .
O1 O 0.7249(3) 0.4648(2) 1.3496(3) 0.0320(7) Uani 1 1 d . . .
O2 O 0.9216(3) 0.3906(2) 1.3097(3) 0.0340(8) Uani 1 1 d . . .
C12 C 0.7857(4) 0.0594(3) 0.8022(3) 0.0179(8) Uani 1 1 d . . .
C13 C 0.8706(4) -0.0275(3) 0.8116(3) 0.0194(8) Uani 1 1 d . . .
C14 C 0.7533(4) 0.0984(3) 0.6939(3) 0.0194(8) Uani 1 1 d . . .
N2 N 0.7677(4) 0.1031(3) 0.4841(3) 0.0308(9) Uani 1 1 d . . .
C15 C 0.9156(4) -0.0758(3) 0.7174(3) 0.0179(8) Uani 1 1 d . . .
C16 C 0.8759(4) -0.0353(3) 0.6099(3) 0.0186(8) Uani 1 1 d . . .
C17 C 0.7972(4) 0.0542(3) 0.5970(3) 0.0216(9) Uani 1 1 d . . .
F6 F 0.6729(3) 0.18396(19) 0.6791(2) 0.0302(6) Uani 1 1 d . . .
F8 F 0.9968(3) -0.15991(18) 0.7295(2) 0.0308(6) Uani 1 1 d . . .
F7 F 0.9104(3) -0.06916(19) 0.91496(19) 0.0314(6) Uani 1 1 d . . .
O3 O 0.7952(4) 0.1940(3) 0.4799(3) 0.0365(8) Uani 1 1 d . . .
O4 O 0.7244(4) 0.0498(3) 0.4015(3) 0.0482(10) Uani 1 1 d . . .
F9 F 0.9197(2) -0.08275(18) 0.51890(19) 0.0253(5) Uani 1 1 d . . .

loop_
_atom_site_aniso_label
_atom_site_aniso_U_11
_atom_site_aniso_U_22
_atom_site_aniso_U_33
_atom_site_aniso_U_23
_atom_site_aniso_U_13
_atom_site_aniso_U_12
Hg1 0.01948(9) 0.01728(9) 0.01511(8) -0.00304(6) 0.00473(5) -0.00194(6)
C1 0.0195(19) 0.015(2) 0.0166(18) -0.0006(16) 0.0020(15) 0.0038(15)
C2 0.0150(18) 0.017(2) 0.0185(19) 0.0039(16) 0.0034(14) 0.0030(15)
C3 0.0162(19) 0.014(2) 0.0175(18) -0.0033(16) -0.0033(14) 0.0011(15)
C4 0.0171(18) 0.022(2) 0.0146(18) -0.0022(16) 0.0040(14) 0.0085(16)
C5 0.021(2) 0.023(2) 0.0199(19) 0.0017(17) 0.0055(16) -0.0012(17)
C6 0.022(2) 0.0108(19) 0.022(2) -0.0029(16) 0.0008(16) -0.0013(16)
F4 0.0213(12) 0.0251(13) 0.0209(11) -0.0029(10) 0.0064(9) -0.0061(10)
F2 0.0263(13) 0.0377(15) 0.0324(14) -0.0028(12) 0.0160(11) -0.0082(11)
F1 0.0295(13) 0.0222(13) 0.0309(13) -0.0073(11) 0.0058(10) -0.0101(10)
F3 0.0278(13) 0.0339(14) 0.0171(11) -0.0064(10) 0.0072(9) 0.0068(11)
N1 0.0242(18) 0.024(2) 0.0205(17) -0.0040(15) -0.0005(14) -0.0021(15)
O1 0.0372(18) 0.0250(17) 0.0337(17) -0.0147(14) 0.0043(14) 0.0034(14)
O2 0.0202(15) 0.047(2) 0.0331(17) -0.0139(16) -0.0033(12) -0.0045(14)
C12 0.0167(19) 0.018(2) 0.0201(19) -0.0040(16) 0.0061(15) -0.0033(16)
C13 0.022(2) 0.018(2) 0.0180(19) 0.0027(17) 0.0032(15) -0.0044(16)
C14 0.0177(19) 0.018(2) 0.023(2) 0.0008(17) 0.0045(15) 0.0055(16)
N2 0.032(2) 0.040(3) 0.0199(18) 0.0024(17) 0.0014(15) 0.0112(18)
C15 0.0188(19) 0.0108(19) 0.025(2) 0.0027(16) 0.0044(15) 0.0008(16)
C16 0.0180(19) 0.021(2) 0.0178(19) -0.0090(17) 0.0059(15) -0.0034(16)
C17 0.021(2) 0.026(2) 0.0173(18) 0.0013(17) 0.0016(15) 0.0041(17)
F6 0.0359(14) 0.0309(15) 0.0257(13) 0.0044(11) 0.0108(11) 0.0177(11)
F8 0.0390(15) 0.0204(13) 0.0359(14) 0.0048(11) 0.0151(11) 0.0112(11)
F7 0.0423(15) 0.0340(15) 0.0185(12) 0.0091(11) 0.0064(11) 0.0062(12)
O3 0.0434(19) 0.036(2) 0.0309(18) 0.0098(15) 0.0086(15) 0.0139(16)
O4 0.069(2) 0.052(2) 0.0191(16) -0.0071(17) -0.0119(16) 0.006(2)
F9 0.0300(13) 0.0254(13) 0.0221(12) -0.0099(10) 0.0091(10) 0.0010(10)

loop_
_atom_type_symbol
_atom_type_description
_atom_type_scat_dispersion_real
_atom_type_scat_dispersion_imag
_atom_type_scat_source
C C 0.0033 0.0016 'International Tables Vol C Tables 4.2.6.8 and 6.1.1.4'
N N 0.0061 0.0033 'International Tables Vol C Tables 4.2.6.8 and 6.1.1.4'
O O 0.0106 0.0060 'International Tables Vol C Tables 4.2.6.8 and 6.1.1.4'
F F 0.0171 0.0103 'International Tables Vol C Tables 4.2.6.8 and 6.1.1.4'
Hg Hg -2.3894 9.2266 'International Tables Vol C Tables 4.2.6.8 and 6.1.1.4'

loop_
_geom_angle_atom_site_label_1
_geom_angle_atom_site_label_2
_geom_angle_atom_site_label_3
_geom_angle
_geom_angle_site_symmetry_1
_geom_angle_site_symmetry_3
_geom_angle_publ_flag
C1 Hg1 C12 178.06(14) . . ?
C1 Hg1 O2 97.62(12) . 4_565 ?
C12 Hg1 O2 84.29(12) . 4_565 ?
C1 Hg1 O1 73.67(12) . 2_647 ?
C12 Hg1 O1 105.96(12) . 2_647 ?
O2 Hg1 O1 113.51(8) 4_565 2_647 ?
C6 C1 C2 116.0(3) . . ?
C6 C1 Hg1 122.0(3) . . ?
C2 C1 Hg1 121.9(3) . . ?
F4 C2 C1 117.9(3) . . ?
F4 C2 C3 118.8(3) . . ?
C1 C2 C3 123.2(3) . . ?
C4 C3 C2 118.3(3) . . ?
C4 C3 N1 119.5(3) . . ?
C2 C3 N1 122.1(3) . . ?
F3 C4 C5 117.7(3) . . ?
F3 C4 C3 121.5(3) . . ?
C5 C4 C3 120.7(3) . . ?
F2 C5 C4 119.8(3) . . ?
F2 C5 C6 121.3(4) . . ?
C4 C5 C6 118.8(4) . . ?
F1 C6 C1 119.9(3) . . ?
F1 C6 C5 117.1(3) . . ?
C1 C6 C5 123.0(4) . . ?
O1 N1 O2 125.1(4) . . ?
O1 N1 C3 117.3(3) . . ?
O2 N1 C3 117.6(3) . . ?
C14 C12 C13 115.9(3) . . ?
C14 C12 Hg1 122.1(3) . . ?
C13 C12 Hg1 122.0(3) . . ?
F7 C13 C12 119.8(3) . . ?
F7 C13 C15 117.3(3) . . ?
C12 C13 C15 122.9(4) . . ?
F6 C14 C12 118.9(3) . . ?
F6 C14 C17 117.6(3) . . ?
C12 C14 C17 123.6(4) . . ?
O4 N2 O3 125.2(4) . . ?
O4 N2 C17 117.8(4) . . ?
O3 N2 C17 116.8(4) . . ?
F8 C15 C16 119.9(3) . . ?
F8 C15 C13 121.4(3) . . ?
C16 C15 C13 118.8(4) . . ?
F9 C16 C15 118.4(3) . . ?
F9 C16 C17 121.3(3) . . ?
C15 C16 C17 120.3(3) . . ?
C14 C17 C16 118.4(4) . . ?
C14 C17 N2 121.1(4) . . ?
C16 C17 N2 120.4(4) . . ?

loop_
_geom_bond_atom_site_label_1
_geom_bond_atom_site_label_2
_geom_bond_distance
_geom_bond_site_symmetry_2
_geom_bond_publ_flag
Hg1 C1 2.061(4) . ?
Hg1 C12 2.069(4) . ?
Hg1 O2 2.973(3) 4_565 ?
Hg1 O1 3.224(3) 2_647 ?
C1 C6 1.381(5) . ?
C1 C2 1.381(5) . ?
C2 F4 1.345(4) . ?
C2 C3 1.390(5) . ?
C3 C4 1.383(5) . ?
C3 N1 1.462(5) . ?
C4 F3 1.341(4) . ?
C4 C5 1.374(5) . ?
C5 F2 1.340(4) . ?
C5 C6 1.389(5) . ?
C6 F1 1.343(4) . ?
N1 O1 1.224(4) . ?
N1 O2 1.225(4) . ?
C12 C14 1.367(5) . ?
C12 C13 1.385(5) . ?
C13 F7 1.338(4) . ?
C13 C15 1.385(5) . ?
C14 F6 1.351(4) . ?
C14 C17 1.384(5) . ?
N2 O4 1.221(5) . ?
N2 O3 1.227(5) . ?
N2 C17 1.465(5) . ?
C15 F8 1.337(4) . ?
C15 C16 1.374(5) . ?
C16 F9 1.345(4) . ?
C16 C17 1.385(6) . ?
